data_4124524
loop_
_publ_author_name
'Yin, S.-C.'
'Grondey, H.'
'Strobel, P.'
'Nazar, L.F.'
'Anne, M.'

_publ_section_title
;
 Electrochemical property: structure relationships in monoclinic Li3-y V2
 (P O4)3
;
_journal_name_full 'Journal of the American Chemical Society'
_journal_page_first 10402
_journal_page_last 10411
_journal_volume 125
_journal_year 2003
_chemical_formula_sum 'Li O12 P3 V2'
_chemical_name_systematic 'Li V2 (P O4)3'
_space_group_IT_number 14
_symmetry_space_group_name_Hall '-P 2yn'
_symmetry_space_group_name_H-M 'P 1 21/n 1'
_cell_angle_alpha 90
_cell_angle_beta 89.605
_cell_angle_gamma 90
_cell_formula_units_Z 4
_cell_length_a 8.3006
_cell_length_b 8.5176
_cell_length_c 11.6526
_cell_volume 823.833
_citation_journal_id_ASTM JACSAT
_cod_data_source_file Yin_JACSAT_2003_1860.cif
_cod_data_source_block Li1O12P3V2
_cod_original_cell_volume 823.8331
_cod_original_sg_symbol_Hall '-P 2ybc (x-z,y,z)'
_cod_original_formula_sum 'Li1 O12 P3 V2'
_cod_database_code 4124524

loop_
_symmetry_equiv_pos_as_xyz
x,y,z
-x+1/2,y+1/2,-z+1/2
-x,-y,-z
x-1/2,-y-1/2,z-1/2

loop_
_atom_site_label
_atom_site_type_symbol
_atom_site_fract_x
_atom_site_fract_y
_atom_site_fract_z
_atom_site_occupancy
_atom_site_U_iso_or_equiv
O3 O-2 0.1472 0.0781 0.0257 1 0.0
O11 O-2 0.0932 0.1266 0.4241 1 0.0
O1 O-2 0.9247 0.0758 0.1713 1 0.0
O6 O-2 0.6474 0.9919 0.2654 1 0.0
P1 P+5 0.1036 0.117 0.1467 1 0.0
O4 O-2 0.1125 0.2955 0.1677 1 0.0
P2 P+5 0.6069 0.1125 0.3575 1 0.0
O2 O-2 0.2076 0.021 0.231 1 0.0
O5 O-2 0.4254 0.1173 0.3794 1 0.0
O9 O-2 0.9198 0.1858 0.6021 1 0.0
V2 V+4 0.754067 0.466659 0.383757 1 0.0
V1 V+4 0.252923 0.462856 0.122649 1 0.0
P3 P+5 0.0326 0.2481 0.5085 1 0.0
Li1 Li+1 0.8173 0.2867 0.1775 1 0.0
O7 O-2 0.7002 0.0638 0.4655 1 0.0
O12 O-2 0.1741 0.3302 0.5675 1 0.0
O10 O-2 0.9394 0.3685 0.433 1 0.0
O8 O-2 0.6729 0.2718 0.3156 1 0.0
